data_7053730
loop_
_publ_author_name
'Novitchi, Ghenadie'
'Costes, Jean-Pierre'
'Tuchagues, Jean-Pierre'
'Vendier, Laure'
'Wernsdorfer, Wolfgang'

_publ_section_title
;
 A single molecule magnet (SMM) with a helicate structure
;
_journal_issue 2
_journal_name_full 'New Journal of Chemistry'
_journal_page_first 197
_journal_paper_doi 10.1039/b716283a
_journal_volume 32
_journal_year 2008
_chemical_compound_source 'synthesis as described'
_chemical_formula_moiety '(C62 H60 Cu2 Gd2 N10 O28), 0.5 H2O'
_chemical_formula_sum 'C62 H61 Cu2 Gd2 N10 O28.5'
_chemical_formula_weight 1843.78
_chemical_name_systematic
;
?
;
_space_group_IT_number 14
_symmetry_cell_setting monoclinic
_symmetry_Int_Tables_number 14
_symmetry_space_group_name_Hall '-P 2yn'
_symmetry_space_group_name_H-M 'P 1 21/n 1'
_atom_sites_solution_hydrogens geom
_atom_sites_solution_primary direct
_atom_sites_solution_secondary difmap
_cell_angle_alpha 90
_cell_angle_beta 108.095(10)
_cell_angle_gamma 90
_cell_formula_units_Z 4
_cell_length_a 12.5550(16)
_cell_length_b 30.990(3)
_cell_length_c 18.6914(19)
_cell_measurement_reflns_used 7500
_cell_measurement_temperature 180
_cell_measurement_theta_max 32.2218
_cell_measurement_theta_min 2.8637
_cell_measurement_wavelength 0.71073
_cell_volume 6912.8(14)
_computing_cell_refinement 'CrysAlis RED, Oxford Diffraction Ltd.'
_computing_data_collection 'CrysAlis CCD, Oxford Diffraction Ltd.'
_computing_data_reduction 'CrysAlis RED, Oxford Diffraction Ltd.'
_computing_molecular_graphics 'Ortep-3 for Windows (Farrugia, 1997)'
_computing_publication_material 'WinGX publication routines (Farrugia, 1999)'
_computing_structure_refinement 'SHELXL-97 (Sheldrick, 1997)'
_computing_structure_solution 'SIR92 (Giacovazzo et al, 1993)'
_diffrn_ambient_temperature 180
_diffrn_measured_fraction_theta_full 0.997
_diffrn_measured_fraction_theta_max 0.997
_diffrn_measurement_device_type 'Oxford-Diffraction XCALIBUR'
_diffrn_measurement_method \w-\f
_diffrn_radiation_monochromator graphite
_diffrn_radiation_source 'fine-focus sealed tube'
_diffrn_radiation_type MoK\a
_diffrn_reflns_av_R_equivalents 0.1262
_diffrn_reflns_av_unetI/netI 0.0887
_diffrn_reflns_limit_h_max 13
_diffrn_reflns_limit_h_min -12
_diffrn_reflns_limit_k_max 33
_diffrn_reflns_limit_k_min -34
_diffrn_reflns_limit_l_max 20
_diffrn_reflns_limit_l_min -20
_diffrn_reflns_number 37092
_diffrn_reflns_theta_full 23.26
_diffrn_reflns_theta_max 23.26
_diffrn_reflns_theta_min 3.15
_diffrn_standards_decay_% 0
_diffrn_standards_interval_count 0
_diffrn_standards_interval_time 0
_diffrn_standards_number 0
_exptl_absorpt_coefficient_mu 2.594
_exptl_absorpt_correction_T_max 0.830
_exptl_absorpt_correction_T_min 0.329
_exptl_absorpt_correction_type multi-scan
_exptl_absorpt_process_details
;
[c.f. r.h. blessing, acta cryst. (1995), a51, 33-38]
;
_exptl_crystal_colour brown
_exptl_crystal_density_diffrn 1.767
_exptl_crystal_density_method 'not measured'
_exptl_crystal_description platelet
_exptl_crystal_F_000 3648
_exptl_crystal_size_max 0.5
_exptl_crystal_size_mid 0.22
_exptl_crystal_size_min 0.07
_refine_diff_density_max 3.788
_refine_diff_density_min -1.505
_refine_diff_density_rms 0.2
_refine_ls_extinction_method none
_refine_ls_goodness_of_fit_ref 1.111
_refine_ls_hydrogen_treatment constr
_refine_ls_matrix_type full
_refine_ls_number_parameters 940
_refine_ls_number_reflns 9896
_refine_ls_number_restraints 2
_refine_ls_restrained_S_all 1.112
_refine_ls_R_factor_all 0.1116
_refine_ls_R_factor_gt 0.0871
_refine_ls_shift/su_max 0.003
_refine_ls_shift/su_mean 0
_refine_ls_structure_factor_coef Fsqd
_refine_ls_weighting_details 'calc w=1/[\s^2^(Fo^2^)+(0.1630P)^2^+8.4863P] where P=(Fo^2^+2Fc^2^)/3'
_refine_ls_weighting_scheme calc
_refine_ls_wR_factor_gt 0.2323
_refine_ls_wR_factor_ref 0.2672
_reflns_number_gt 6696
_reflns_number_total 9896
_reflns_threshold_expression >2\s(I)
_cod_data_source_file b716283asup1.cif
_cod_data_source_block 1
_cod_original_cell_volume 6912.8(13)
_cod_database_code 7053730

loop_
_symmetry_equiv_pos_as_xyz
'x, y, z'
'-x+1/2, y+1/2, -z+1/2'
'-x, -y, -z'
'x-1/2, -y-1/2, z-1/2'

loop_
_atom_site_label
_atom_site_type_symbol
_atom_site_fract_x
_atom_site_fract_y
_atom_site_fract_z
_atom_site_U_iso_or_equiv
_atom_site_adp_type
_atom_site_occupancy
_atom_site_symmetry_multiplicity
_atom_site_calc_flag
_atom_site_refinement_flags
C1 C 0.8444(9) 0.2124(3) 0.6264(7) 0.040(3) Uani 1 1 d .
C2 C 0.8526(10) 0.2318(4) 0.6975(6) 0.041(3) Uani 1 1 d .
C3 C 0.8891(10) 0.2749(4) 0.7104(7) 0.052(3) Uani 1 1 d .
H3 H 0.8901 0.2885 0.755 0.062 Uiso 1 1 calc R
C4 C 0.9243(10) 0.2976(4) 0.6564(7) 0.047(3) Uani 1 1 d .
H4 H 0.9512 0.3257 0.6658 0.057 Uiso 1 1 calc R
C5 C 0.9181(10) 0.2775(4) 0.5888(7) 0.045(3) Uani 1 1 d .
H5 H 0.9396 0.2925 0.5525 0.054 Uiso 1 1 calc R
C6 C 0.8802(9) 0.2348(3) 0.5743(7) 0.040(3) Uani 1 1 d .
C7 C 0.8656(10) 0.2206(4) 0.4990(6) 0.043(3) Uani 1 1 d .
H7 H 0.8709 0.2414 0.4645 0.051 Uiso 1 1 calc R
C8 C 0.7458(10) 0.0511(4) 0.5677(7) 0.046(3) Uani 1 1 d .
C9 C 0.6710(11) 0.0277(4) 0.5970(8) 0.054(3) Uani 1 1 d .
C10 C 0.6518(12) -0.0148(4) 0.5777(9) 0.062(4) Uani 1 1 d .
H10 H 0.6017 -0.0303 0.5954 0.074 Uiso 1 1 calc R
C11 C 0.7040(13) -0.0349(5) 0.5332(9) 0.068(4) Uani 1 1 d .
H11 H 0.6883 -0.0638 0.5208 0.081 Uiso 1 1 calc R
C12 C 0.7788(10) -0.0136(4) 0.5066(8) 0.055(3) Uani 1 1 d .
H12 H 0.8158 -0.0286 0.4781 0.066 Uiso 1 1 calc R
C13 C 0.8010(10) 0.0301(4) 0.5212(8) 0.050(3) Uani 1 1 d .
C14 C 0.8810(10) 0.0497(4) 0.4955(7) 0.045(3) Uani 1 1 d .
H14 H 0.919 0.0317 0.4719 0.054 Uiso 1 1 calc R
C15 C 0.8285(12) 0.2257(5) 0.8176(7) 0.058(3) Uani 1 1 d .
H15A H 0.7627 0.2437 0.8102 0.069 Uiso 1 1 calc R
H15B H 0.8943 0.2439 0.8355 0.069 Uiso 1 1 calc R
C16 C 0.8311(13) 0.1921(5) 0.8738(7) 0.072(4) Uani 1 1 d .
H16A H 0.7609 0.177 0.8596 0.108 Uiso 1 1 calc R
H16B H 0.8436 0.2052 0.9222 0.108 Uiso 1 1 calc R
H16C H 0.8906 0.1721 0.8761 0.108 Uiso 1 1 calc R
C17 C 0.5925(17) 0.0255(6) 0.6986(11) 0.094(6) Uani 1 1 d .
H17A H 0.6336 -0.0015 0.7077 0.113 Uiso 1 1 calc R
H17B H 0.6082 0.0408 0.746 0.113 Uiso 1 1 calc R
C18 C 0.4721(17) 0.0170(7) 0.6673(14) 0.116(8) Uani 1 1 d .
H18A H 0.4333 0.0437 0.6506 0.174 Uiso 1 1 calc R
H18B H 0.4452 0.0044 0.7053 0.174 Uiso 1 1 calc R
H18C H 0.4588 -0.0024 0.6255 0.174 Uiso 1 1 calc R
C19 C 0.8281(10) 0.1740(4) 0.3955(7) 0.042(3) Uani 1 1 d .
C20 C 0.8861(10) 0.1957(4) 0.3545(8) 0.052(3) Uani 1 1 d .
H20 H 0.9449 0.2139 0.3793 0.062 Uiso 1 1 calc R
C21 C 0.8588(10) 0.1908(4) 0.2793(7) 0.050(3) Uani 1 1 d .
H21 H 0.8983 0.2065 0.2534 0.06 Uiso 1 1 calc R
C22 C 0.7738(12) 0.1633(4) 0.2391(7) 0.054(3) Uani 1 1 d .
C23 C 0.7181(11) 0.1413(4) 0.2804(7) 0.048(3) Uani 1 1 d .
H23 H 0.659 0.1234 0.2551 0.057 Uiso 1 1 calc R
C24 C 0.7462(11) 0.1446(4) 0.3585(7) 0.050(3) Uani 1 1 d .
H24 H 0.7107 0.1275 0.3852 0.061 Uiso 1 1 calc R
C25 C 0.7436(12) 0.1586(4) 0.1566(7) 0.053(3) Uani 1 1 d .
H25A H 0.735 0.187 0.1339 0.063 Uiso 1 1 calc R
H25B H 0.672 0.1439 0.1383 0.063 Uiso 1 1 calc R
C26 C 0.8312(10) 0.1332(4) 0.1319(7) 0.044(3) Uani 1 1 d .
C27 C 0.8411(12) 0.1408(4) 0.0626(7) 0.052(3) Uani 1 1 d .
H27 H 0.7944 0.1608 0.0307 0.062 Uiso 1 1 calc R
C28 C 0.9206(9) 0.1189(4) 0.0393(7) 0.047(3) Uani 1 1 d .
H28 H 0.932 0.126 -0.0061 0.057 Uiso 1 1 calc R
C29 C 0.9814(9) 0.0871(3) 0.0827(6) 0.036(3) Uani 1 1 d .
C30 C 0.9698(10) 0.0774(4) 0.1520(7) 0.043(3) Uani 1 1 d .
H30 H 1.0122 0.0557 0.182 0.052 Uiso 1 1 calc R
C31 C 0.8927(9) 0.1011(4) 0.1756(6) 0.043(3) Uani 1 1 d .
H31 H 0.883 0.095 0.2219 0.051 Uiso 1 1 calc R
C32 C 0.9939(10) 0.1029(4) 0.4668(8) 0.050(3) Uani 1 1 d .
C33 C 0.9984(11) 0.0881(4) 0.3991(7) 0.052(3) Uani 1 1 d .
H33 H 0.945 0.0686 0.3714 0.063 Uiso 1 1 calc R
C34 C 1.0831(10) 0.1022(4) 0.3720(7) 0.051(3) Uani 1 1 d .
H34 H 1.0883 0.0909 0.3272 0.061 Uiso 1 1 calc R
C35 C 1.1599(11) 0.1326(4) 0.4098(7) 0.049(3) Uani 1 1 d .
C36 C 1.1544(12) 0.1477(4) 0.4783(8) 0.056(3) Uani 1 1 d .
H36 H 1.2062 0.168 0.5047 0.068 Uiso 1 1 calc R
C37 C 1.0725(11) 0.1328(4) 0.5082(7) 0.052(3) Uani 1 1 d .
H37 H 1.07 0.1426 0.5547 0.063 Uiso 1 1 calc R
C38 C 1.2528(11) 0.1469(5) 0.3812(8) 0.064(4) Uani 1 1 d .
H38A H 1.2749 0.1759 0.3997 0.076 Uiso 1 1 calc R
H38B H 1.3167 0.1282 0.4023 0.076 Uiso 1 1 calc R
C39 C 1.2266(10) 0.1472(4) 0.2977(7) 0.048(3) Uani 1 1 d .
C40 C 1.1450(10) 0.1758(4) 0.2508(7) 0.049(3) Uani 1 1 d .
H40 H 1.1064 0.1943 0.2731 0.058 Uiso 1 1 calc R
C41 C 1.1223(10) 0.1768(4) 0.1769(6) 0.043(3) Uani 1 1 d .
H41 H 1.0678 0.1957 0.1487 0.052 Uiso 1 1 calc R
C42 C 1.1772(10) 0.1507(4) 0.1407(6) 0.043(3) Uani 1 1 d .
C43 C 1.2536(10) 0.1205(4) 0.1821(7) 0.048(3) Uani 1 1 d .
H43 H 1.2875 0.1009 0.1583 0.058 Uiso 1 1 calc R
C44 C 1.2781(12) 0.1202(4) 0.2605(8) 0.057(3) Uani 1 1 d .
H44 H 1.3317 0.1009 0.2885 0.069 Uiso 1 1 calc R
C46 C 1.1531(9) 0.1913(4) 0.0321(7) 0.047(3) Uani 1 1 d .
H46 H 1.1566 0.2145 0.0643 0.056 Uiso 1 1 calc R
C47 C 1.1407(10) 0.2019(4) -0.0434(7) 0.044(3) Uani 1 1 d .
C48 C 1.1202(10) 0.2458(4) -0.0657(7) 0.047(3) Uani 1 1 d .
H48 H 1.1107 0.2659 -0.0312 0.056 Uiso 1 1 calc R
C49 C 1.1142(10) 0.2591(4) -0.1368(7) 0.049(3) Uani 1 1 d .
H49 H 1.0996 0.2878 -0.1506 0.059 Uiso 1 1 calc R
C50 C 1.1306(9) 0.2284(4) -0.1893(7) 0.049(3) Uani 1 1 d .
H50 H 1.1258 0.2369 -0.238 0.058 Uiso 1 1 calc R
C51 C 1.1533(12) 0.1867(4) -0.1674(6) 0.049(3) Uani 1 1 d .
C52 C 1.1516(9) 0.1721(4) -0.0973(7) 0.043(3) Uani 1 1 d .
C53 C 1.1618(14) 0.1663(5) -0.2910(8) 0.070(4) Uani 1 1 d .
H53A H 1.0967 0.1846 -0.311 0.084 Uiso 1 1 calc R
H53B H 1.1526 0.1408 -0.3222 0.084 Uiso 1 1 calc R
C54 C 1.2676(18) 0.1905(7) -0.2910(12) 0.113(7) Uani 1 1 d .
H54A H 1.27 0.2179 -0.2665 0.169 Uiso 1 1 calc R
H54B H 1.2671 0.195 -0.3419 0.169 Uiso 1 1 calc R
H54C H 1.3323 0.1739 -0.2645 0.169 Uiso 1 1 calc R
C55 C 1.0964(9) 0.0264(3) 0.0745(7) 0.040(3) Uani 1 1 d .
H55 H 1.064 0.0122 0.1063 0.048 Uiso 1 1 calc R
C56 C 1.1744(10) 0.0026(4) 0.0476(7) 0.045(3) Uani 1 1 d .
C57 C 1.2182(11) -0.0352(4) 0.0859(7) 0.053(3) Uani 1 1 d .
H57 H 1.1969 -0.0442 0.127 0.063 Uiso 1 1 calc R
C58 C 1.2943(10) -0.0592(4) 0.0619(8) 0.053(3) Uani 1 1 d .
H58 H 1.3265 -0.0838 0.0884 0.064 Uiso 1 1 calc R
C59 C 1.3221(11) -0.0470(4) -0.0003(7) 0.052(3) Uani 1 1 d .
H59 H 1.374 -0.0628 -0.0157 0.062 Uiso 1 1 calc R
C60 C 1.2715(11) -0.0104(3) -0.0405(7) 0.046(3) Uani 1 1 d .
C61 C 1.2036(9) 0.0155(3) -0.0141(6) 0.037(3) Uani 1 1 d .
C66 C 1.4055(15) -0.0084(9) -0.1139(17) 0.161(11) Uiso 1 1 d D
H66A H 1.4374 0.0151 -0.1348 0.193 Uiso 1 1 calc R
H66B H 1.4587 -0.0171 -0.0663 0.193 Uiso 1 1 calc R
C67 C 1.376(3) -0.0448(10) -0.1665(18) 0.193(14) Uiso 1 1 d D
H67A H 1.3095 -0.0377 -0.2072 0.289 Uiso 1 1 calc R
H67B H 1.3614 -0.0698 -0.1407 0.289 Uiso 1 1 calc R
H67C H 1.4362 -0.0506 -0.1862 0.289 Uiso 1 1 calc R
N1 N 0.8463(8) 0.1821(3) 0.4749(5) 0.041(2) Uani 1 1 d .
N2 N 0.9100(9) 0.0904(3) 0.5001(6) 0.047(2) Uani 1 1 d .
N3 N 0.5525(10) 0.1487(5) 0.7547(9) 0.074(4) Uani 1 1 d .
N4 N 0.4918(12) 0.2113(4) 0.5793(7) 0.071(3) Uani 1 1 d .
N5 N 0.5421(9) 0.1181(4) 0.4672(7) 0.057(3) Uani 1 1 d .
N6 N 1.1604(9) 0.1533(3) 0.0624(5) 0.047(2) Uani 1 1 d .
N7 N 1.0680(8) 0.0661(3) 0.0578(5) 0.042(2) Uani 1 1 d .
N8 N 1.1424(16) 0.0367(5) -0.3241(10) 0.085(5) Uani 1 1 d .
N9 N 0.9754(13) 0.0482(4) -0.2136(6) 0.063(3) Uani 1 1 d .
N10 N 1.4143(13) 0.1082(6) -0.0063(12) 0.113(7) Uani 1 1 d .
O1 O 0.8049(7) 0.1717(3) 0.6158(5) 0.052(2) Uani 1 1 d .
O2 O 0.7601(7) 0.0933(3) 0.5854(5) 0.050(2) Uani 1 1 d .
O3 O 0.8259(7) 0.2063(3) 0.7485(4) 0.051(2) Uani 1 1 d .
O4 O 0.6271(8) 0.0518(3) 0.6438(6) 0.065(3) Uani 1 1 d .
O5 O 0.6011(8) 0.1793(3) 0.7338(6) 0.065(3) Uani 1 1 d .
O6 O 0.5244(9) 0.1161(3) 0.7088(6) 0.071(3) Uani 1 1 d .
O7 O 0.5270(10) 0.1485(5) 0.8140(6) 0.094(4) Uani 1 1 d .
O8 O 0.5953(7) 0.2151(3) 0.5975(5) 0.053(2) Uani 1 1 d .
O9 O 0.4500(8) 0.1743(3) 0.5791(6) 0.068(3) Uani 1 1 d .
O10 O 0.4308(10) 0.2435(4) 0.5593(9) 0.104(4) Uani 1 1 d .
O12 O 0.5144(7) 0.0977(3) 0.5159(5) 0.056(2) Uani 1 1 d .
O13 O 0.6074(7) 0.1499(3) 0.4886(5) 0.052(2) Uani 1 1 d .
O14 O 0.5142(8) 0.1056(3) 0.4014(6) 0.068(3) Uani 1 1 d .
O15 O 0.7693(8) 0.1169(3) 0.7425(5) 0.063(2) Uani 1 1 d .
O16 O 1.1684(7) 0.1305(2) -0.0827(4) 0.0441(19) Uani 1 1 d .
O17 O 1.1628(6) 0.0500(2) -0.0541(4) 0.0429(19) Uani 1 1 d .
O18 O 1.1728(7) 0.1540(3) -0.2128(4) 0.052(2) Uani 1 1 d .
O19 O 1.2959(7) 0.0046(3) -0.1039(5) 0.053(2) Uani 1 1 d D
O20 O 1.2161(14) 0.0256(8) -0.2658(10) 0.155(8) Uani 1 1 d .
O21 O 1.0862(14) 0.0276(6) -0.3773(9) 0.132(6) Uani 1 1 d .
O22 O 1.1122(12) 0.0755(4) -0.3007(7) 0.097(4) Uani 1 1 d .
O24 O 1.0532(10) 0.0211(3) -0.2014(5) 0.067(3) Uani 1 1 d .
O25 O 0.8772(9) 0.0379(3) -0.2403(6) 0.072(3) Uani 1 1 d .
O26 O 1.0043(9) 0.0876(3) -0.1983(6) 0.076(3) Uani 1 1 d .
O27 O 1.3630(11) 0.0877(4) -0.2056(8) 0.098(4) Uani 1 1 d .
O28 O 1.3540(13) 0.0940(5) 0.0448(9) 0.117(5) Uani 1 1 d .
O29 O 1.3767(11) 0.0927(5) -0.0638(11) 0.118(5) Uani 1 1 d .
O30 O 1.4944(10) 0.1274(4) 0.0242(8) 0.092(4) Uani 1 1 d .
Cu1 Cu 0.83375(13) 0.13431(4) 0.54059(8) 0.0434(4) Uani 1 1 d .
Cu2 Cu 1.14537(13) 0.10102(4) 0.00159(8) 0.0434(4) Uani 1 1 d .
Gd1 Gd 0.63564(6) 0.13809(2) 0.62527(4) 0.0502(3) Uani 1 1 d .
Gd2 Gd 1.20927(6) 0.07602(2) -0.15885(4) 0.0547(3) Uani 1 1 d .
O100 O 0.541(3) 0.2022(8) 0.9350(15) 0.129(11) Uani 0.5 1 d P

loop_
_atom_site_aniso_label
_atom_site_aniso_U_11
_atom_site_aniso_U_22
_atom_site_aniso_U_33
_atom_site_aniso_U_23
_atom_site_aniso_U_13
_atom_site_aniso_U_12
C1 0.033(6) 0.032(6) 0.054(7) -0.001(5) 0.013(6) -0.002(5)
C2 0.043(7) 0.048(7) 0.034(6) 0.006(5) 0.013(5) -0.011(5)
C3 0.041(7) 0.063(8) 0.045(7) 0.003(6) 0.005(6) 0.006(6)
C4 0.038(7) 0.037(6) 0.066(8) -0.003(6) 0.014(6) -0.007(5)
C5 0.053(7) 0.044(7) 0.043(7) 0.012(6) 0.021(6) 0.009(6)
C6 0.042(7) 0.038(6) 0.046(7) 0.002(5) 0.022(6) 0.003(5)
C7 0.052(7) 0.039(6) 0.038(6) 0.012(5) 0.013(6) 0.005(5)
C8 0.042(7) 0.043(7) 0.049(7) -0.002(6) 0.010(6) -0.009(5)
C9 0.041(7) 0.062(8) 0.052(8) 0.020(7) 0.003(6) -0.001(6)
C10 0.068(9) 0.035(7) 0.083(10) 0.000(7) 0.024(8) -0.013(6)
C11 0.069(10) 0.054(8) 0.073(10) 0.015(8) 0.011(8) -0.006(7)
C12 0.041(7) 0.050(7) 0.078(10) -0.007(7) 0.024(7) -0.003(6)
C13 0.039(7) 0.042(7) 0.066(9) 0.012(6) 0.014(6) 0.001(5)
C14 0.056(8) 0.037(6) 0.040(7) 0.007(5) 0.013(6) 0.008(6)
C15 0.053(8) 0.074(9) 0.043(7) 0.013(7) 0.010(6) -0.013(7)
C16 0.074(10) 0.104(12) 0.030(7) -0.002(8) 0.006(7) 0.017(9)
C17 0.108(15) 0.094(13) 0.079(12) 0.019(10) 0.027(11) -0.022(11)
C18 0.095(15) 0.123(17) 0.14(2) -0.009(15) 0.055(15) -0.048(13)
C19 0.038(6) 0.045(6) 0.045(7) 0.009(6) 0.014(6) 0.008(5)
C20 0.041(7) 0.060(8) 0.056(8) 0.003(7) 0.017(6) 0.002(6)
C21 0.044(7) 0.057(8) 0.049(8) 0.006(6) 0.015(6) 0.017(6)
C22 0.073(9) 0.043(7) 0.052(8) -0.009(6) 0.029(7) 0.011(7)
C23 0.043(7) 0.050(7) 0.046(8) -0.009(6) 0.008(6) -0.002(5)
C24 0.053(8) 0.049(7) 0.052(8) 0.004(6) 0.021(7) 0.002(6)
C25 0.069(9) 0.057(8) 0.031(6) 0.008(6) 0.016(6) 0.017(7)
C26 0.043(7) 0.043(7) 0.044(7) 0.006(5) 0.009(6) 0.011(5)
C27 0.079(10) 0.034(6) 0.028(7) -0.004(5) -0.004(6) 0.019(6)
C28 0.031(6) 0.055(7) 0.054(8) -0.004(6) 0.011(6) 0.002(6)
C29 0.041(7) 0.043(6) 0.024(6) 0.000(5) 0.009(5) -0.010(5)
C30 0.043(7) 0.043(6) 0.038(7) 0.004(5) 0.004(6) -0.002(5)
C31 0.040(7) 0.051(7) 0.034(6) -0.011(6) 0.007(5) -0.011(6)
C32 0.045(7) 0.043(7) 0.059(8) 0.016(6) 0.011(6) 0.003(6)
C33 0.060(9) 0.058(7) 0.035(7) -0.013(6) 0.008(6) -0.009(6)
C34 0.046(7) 0.063(8) 0.041(7) 0.006(6) 0.011(6) 0.002(6)
C35 0.051(8) 0.060(8) 0.031(7) 0.011(6) 0.005(6) 0.002(6)
C36 0.049(8) 0.065(8) 0.048(8) 0.002(7) 0.005(7) 0.002(6)
C37 0.049(8) 0.059(8) 0.043(7) -0.010(6) 0.006(6) -0.012(6)
C38 0.034(7) 0.098(11) 0.056(9) -0.009(8) 0.009(7) -0.013(7)
C39 0.035(7) 0.065(8) 0.041(7) -0.003(6) 0.006(6) 0.001(6)
C40 0.034(7) 0.070(8) 0.043(8) -0.010(6) 0.014(6) -0.016(6)
C41 0.037(6) 0.048(7) 0.039(7) -0.007(5) 0.003(5) 0.005(5)
C42 0.039(7) 0.049(7) 0.031(6) 0.001(5) -0.005(5) -0.011(6)
C43 0.046(7) 0.052(7) 0.039(7) -0.009(6) 0.003(6) 0.001(6)
C44 0.058(9) 0.061(8) 0.050(8) 0.014(7) 0.014(7) 0.001(7)
C46 0.031(6) 0.052(7) 0.061(8) -0.013(6) 0.018(6) -0.001(5)
C47 0.044(7) 0.044(7) 0.040(7) 0.005(6) 0.008(6) 0.001(5)
C48 0.046(7) 0.051(7) 0.035(7) 0.005(6) 0.001(6) 0.007(6)
C49 0.046(7) 0.040(6) 0.050(8) 0.004(6) -0.002(6) -0.010(5)
C50 0.034(7) 0.063(8) 0.038(7) 0.016(6) -0.004(6) 0.003(6)
C51 0.071(9) 0.047(7) 0.031(6) 0.005(6) 0.017(6) 0.005(6)
C52 0.033(6) 0.041(6) 0.053(8) 0.007(6) 0.011(6) -0.002(5)
C53 0.095(12) 0.073(9) 0.044(8) 0.010(7) 0.024(8) 0.004(8)
C54 0.134(18) 0.120(16) 0.123(17) 0.018(13) 0.095(15) 0.036(14)
C55 0.030(6) 0.039(6) 0.051(7) 0.000(5) 0.013(6) -0.003(5)
C56 0.035(6) 0.049(7) 0.046(7) -0.003(6) 0.006(6) -0.014(5)
C57 0.070(9) 0.041(7) 0.050(8) 0.014(6) 0.023(7) 0.007(6)
C58 0.043(7) 0.052(7) 0.062(9) 0.005(7) 0.013(7) 0.006(6)
C59 0.045(7) 0.048(7) 0.057(8) 0.009(6) 0.008(7) 0.014(6)
C60 0.073(9) 0.030(6) 0.040(7) 0.000(5) 0.025(7) -0.002(6)
C61 0.039(6) 0.032(6) 0.042(7) -0.002(5) 0.014(5) -0.005(5)
N1 0.054(6) 0.042(6) 0.031(5) -0.012(4) 0.017(5) -0.007(4)
N2 0.049(6) 0.047(6) 0.044(6) 0.004(5) 0.014(5) -0.004(5)
N3 0.044(7) 0.087(10) 0.101(11) 0.042(9) 0.038(8) 0.023(7)
N4 0.067(9) 0.076(9) 0.074(9) 0.001(7) 0.028(7) 0.011(8)
N5 0.035(6) 0.065(7) 0.061(8) -0.017(6) 0.000(6) -0.008(6)
N6 0.056(7) 0.047(6) 0.033(5) 0.002(5) 0.007(5) -0.004(5)
N7 0.046(6) 0.039(5) 0.037(5) -0.001(4) 0.010(5) -0.006(4)
N8 0.113(13) 0.084(10) 0.065(10) -0.027(8) 0.036(10) -0.047(9)
N9 0.091(10) 0.054(7) 0.041(7) 0.008(6) 0.016(7) -0.006(7)
N10 0.048(10) 0.118(14) 0.145(17) -0.063(14) -0.012(11) 0.035(9)
O1 0.053(5) 0.051(5) 0.053(5) 0.002(4) 0.019(4) -0.007(4)
O2 0.048(5) 0.052(5) 0.048(5) 0.006(4) 0.011(4) -0.012(4)
O3 0.059(6) 0.061(5) 0.038(5) -0.006(4) 0.021(4) -0.005(4)
O4 0.080(7) 0.052(5) 0.080(7) -0.001(5) 0.050(6) -0.015(5)
O5 0.056(6) 0.075(6) 0.071(6) -0.004(5) 0.029(5) -0.020(5)
O6 0.087(8) 0.071(7) 0.060(6) 0.003(5) 0.030(6) -0.025(6)
O7 0.082(8) 0.150(11) 0.064(7) 0.001(7) 0.042(7) -0.020(7)
O8 0.043(5) 0.049(5) 0.064(6) -0.001(4) 0.012(5) 0.001(4)
O9 0.054(6) 0.079(7) 0.070(7) -0.003(5) 0.015(5) -0.019(5)
O10 0.073(8) 0.093(9) 0.141(12) 0.018(8) 0.027(8) 0.030(7)
O12 0.051(5) 0.060(5) 0.055(6) 0.000(5) 0.015(5) -0.024(4)
O13 0.043(5) 0.048(5) 0.056(5) 0.001(4) 0.004(4) -0.009(4)
O14 0.055(6) 0.084(7) 0.060(7) -0.012(6) 0.011(5) -0.021(5)
O15 0.060(6) 0.079(6) 0.048(5) 0.007(5) 0.012(5) -0.006(5)
O16 0.049(5) 0.042(5) 0.038(5) 0.005(4) 0.009(4) 0.001(4)
O17 0.046(5) 0.033(4) 0.054(5) 0.008(4) 0.021(4) 0.004(3)
O18 0.064(6) 0.063(5) 0.029(4) 0.007(4) 0.015(4) -0.006(4)
O19 0.061(6) 0.048(5) 0.062(6) 0.004(4) 0.036(5) 0.017(4)
O20 0.094(11) 0.29(3) 0.092(11) 0.000(13) 0.043(10) 0.042(13)
O21 0.128(12) 0.179(16) 0.072(9) -0.033(10) 0.008(9) -0.071(12)
O22 0.138(12) 0.079(8) 0.080(8) 0.001(7) 0.043(8) 0.003(7)
O24 0.097(8) 0.055(6) 0.049(6) -0.006(5) 0.021(6) -0.020(6)
O25 0.068(7) 0.083(7) 0.056(6) -0.002(5) 0.008(5) -0.021(6)
O26 0.093(8) 0.043(5) 0.074(7) -0.001(5) -0.002(6) -0.023(5)
O27 0.099(9) 0.112(9) 0.112(10) -0.022(8) 0.077(8) -0.016(7)
O28 0.094(10) 0.136(12) 0.122(12) 0.002(10) 0.034(10) 0.008(9)
O29 0.072(8) 0.106(10) 0.182(16) -0.078(11) 0.046(10) -0.017(7)
O30 0.052(7) 0.078(7) 0.128(11) -0.034(7) 0.003(7) -0.002(6)
Cu1 0.0459(9) 0.0418(8) 0.0443(9) 0.0027(6) 0.0168(7) -0.0051(6)
Cu2 0.0513(9) 0.0379(8) 0.0428(9) 0.0023(6) 0.0173(7) -0.0016(6)
Gd1 0.0488(4) 0.0547(4) 0.0499(5) 0.0022(3) 0.0191(3) -0.0107(3)
Gd2 0.0678(5) 0.0479(4) 0.0597(5) 0.0029(3) 0.0363(4) 0.0025(3)
O100 0.21(3) 0.079(16) 0.103(19) -0.064(15) 0.05(2) 0.021(18)

loop_
_atom_type_symbol
_atom_type_description
_atom_type_scat_dispersion_real
_atom_type_scat_dispersion_imag
_atom_type_scat_source
C C 0.0033 0.0016 'International Tables Vol C Tables 4.2.6.8 and 6.1.1.4'
H H 0 0 'International Tables Vol C Tables 4.2.6.8 and 6.1.1.4'
N N 0.0061 0.0033 'International Tables Vol C Tables 4.2.6.8 and 6.1.1.4'
O O 0.0106 0.006 'International Tables Vol C Tables 4.2.6.8 and 6.1.1.4'
Cu Cu 0.3201 1.2651 'International Tables Vol C Tables 4.2.6.8 and 6.1.1.4'
Gd Gd -0.1653 3.9035 'International Tables Vol C Tables 4.2.6.8 and 6.1.1.4'

loop_
_geom_angle_atom_site_label_1
_geom_angle_atom_site_label_2
_geom_angle_atom_site_label_3
_geom_angle
O1 C1 C6 123.5(10)
O1 C1 C2 116.6(10)
C6 C1 C2 119.9(9)
O3 C2 C3 124.8(10)
O3 C2 C1 116.3(9)
C3 C2 C1 118.9(10)
C2 C3 C4 120.6(12)
C5 C4 C3 119.0(11)
C4 C5 C6 121.3(10)
C1 C6 C5 120.2(10)
C1 C6 C7 124.7(10)
C5 C6 C7 114.4(10)
N1 C7 C6 126.1(10)
O2 C8 C9 116.9(11)
O2 C8 C13 122.6(10)
C9 C8 C13 120.5(11)
C10 C9 O4 127.8(12)
C10 C9 C8 118.1(13)
O4 C9 C8 114.1(11)
C11 C10 C9 121.7(13)
C10 C11 C12 121.2(14)
C11 C12 C13 121.2(13)
C14 C13 C12 118.8(12)
C14 C13 C8 123.8(11)
C12 C13 C8 117.2(11)
N2 C14 C13 128.2(11)
O3 C15 C16 109.8(11)
C18 C17 O4 108.1(16)
C20 C19 C24 118.7(12)
C20 C19 N1 122.7(11)
C24 C19 N1 118.6(10)
C21 C20 C19 121.1(13)
C20 C21 C22 122.3(12)
C23 C22 C21 116.2(12)
C23 C22 C25 121.8(13)
C21 C22 C25 122.0(12)
C22 C23 C24 123.0(12)
C19 C24 C23 118.4(11)
C22 C25 C26 113.0(11)
C27 C26 C31 119.7(11)
C27 C26 C25 118.9(10)
C31 C26 C25 121.2(11)
C26 C27 C28 120.1(11)
C29 C28 C27 119.9(12)
C28 C29 C30 121.1(11)
C28 C29 N7 118.2(9)
C30 C29 N7 120.4(10)
C29 C30 C31 117.9(11)
C26 C31 C30 121.0(11)
C33 C32 C37 120.7(12)
C33 C32 N2 124.1(12)
C37 C32 N2 115.1(12)
C32 C33 C34 119.4(12)
C35 C34 C33 121.6(12)
C34 C35 C36 118.5(12)
C34 C35 C38 121.3(12)
C36 C35 C38 120.0(12)
C35 C36 C37 121.0(13)
C36 C37 C32 118.6(12)
C39 C38 C35 115.7(11)
C44 C39 C40 115.3(11)
C44 C39 C38 122.8(12)
C40 C39 C38 121.8(12)
C41 C40 C39 122.4(12)
C40 C41 C42 121.6(12)
C41 C42 C43 119.3(11)
C41 C42 N6 122.7(11)
C43 C42 N6 118.0(11)
C42 C43 C44 118.4(12)
C39 C44 C43 122.8(13)
N6 C46 C47 128.3(11)
C52 C47 C46 123.9(11)
C52 C47 C48 118.0(11)
C46 C47 C48 118.0(11)
C49 C48 C47 121.4(12)
C48 C49 C50 119.4(11)
C51 C50 C49 119.2(11)
C50 C51 O18 124.7(10)
C50 C51 C52 121.9(11)
O18 C51 C52 113.3(10)
O16 C52 C51 117.5(11)
O16 C52 C47 122.7(10)
C51 C52 C47 119.7(10)
O18 C53 C54 108.3(13)
N7 C55 C56 124.9(11)
C61 C56 C57 120.7(11)
C61 C56 C55 122.3(11)
C57 C56 C55 117.0(11)
C58 C57 C56 119.1(12)
C59 C58 C57 120.5(12)
C58 C59 C60 119.2(12)
C61 C60 O19 116.0(10)
C61 C60 C59 120.6(11)
O19 C60 C59 122.9(11)
O17 C61 C60 116.5(10)
O17 C61 C56 123.8(10)
C60 C61 C56 119.5(11)
C67 C66 O19 104(2)
C7 N1 C19 118.4(10)
C7 N1 Cu1 122.0(8)
C19 N1 Cu1 119.5(7)
C14 N2 C32 117.2(10)
C14 N2 Cu1 122.6(8)
C32 N2 Cu1 119.9(8)
O7 N3 O5 124.5(16)
O7 N3 O6 119.4(13)
O5 N3 O6 116.0(13)
O7 N3 Gd1 171.1(10)
O5 N3 Gd1 59.7(7)
O6 N3 Gd1 57.4(7)
O10 N4 O8 120.0(14)
O10 N4 O9 120.8(14)
O8 N4 O9 119.1(12)
O10 N4 Gd1 179.0(11)
O8 N4 Gd1 59.0(6)
O9 N4 Gd1 60.2(7)
O14 N5 O12 121.0(11)
O14 N5 O13 120.9(12)
O12 N5 O13 117.9(11)
O14 N5 Gd1 171.3(9)
O12 N5 Gd1 58.5(6)
O13 N5 Gd1 59.5(6)
C46 N6 C42 118.2(10)
C46 N6 Cu2 121.2(8)
C42 N6 Cu2 120.7(8)
C55 N7 C29 121.7(9)
C55 N7 Cu2 120.6(8)
C29 N7 Cu2 117.7(7)
O21 N8 O20 148(2)
O21 N8 O22 111(2)
O20 N8 O22 99.6(15)
O25 N9 O24 121.9(12)
O25 N9 O26 121.5(14)
O24 N9 O26 116.6(13)
O25 N9 Gd2 176.2(9)
O24 N9 Gd2 59.5(7)
O26 N9 Gd2 57.1(8)
O29 N10 O30 136(2)
O29 N10 O28 110.1(19)
O30 N10 O28 112.6(19)
C1 O1 Cu1 121.6(7)
C1 O1 Gd1 133.1(7)
Cu1 O1 Gd1 99.3(3)
C8 O2 Cu1 125.7(7)
C8 O2 Gd1 126.4(7)
Cu1 O2 Gd1 101.8(4)
C2 O3 C15 116.8(9)
C9 O4 C17 113.6(12)
C9 O4 Gd1 114.4(7)
C17 O4 Gd1 131.8(10)
N3 O5 Gd1 95.1(9)
N3 O6 Gd1 96.4(7)
N4 O8 Gd1 95.4(8)
N4 O9 Gd1 93.8(8)
N5 O12 Gd1 96.1(7)
N5 O13 Gd1 94.6(7)
C52 O16 Cu2 125.3(7)
C52 O16 Gd2 128.6(7)
Cu2 O16 Gd2 105.7(3)
C61 O17 Cu2 116.5(7)
C61 O17 Gd2 126.8(7)
Cu2 O17 Gd2 105.4(3)
C51 O18 C53 115.8(10)
C51 O18 Gd2 118.9(6)
C53 O18 Gd2 125.1(8)
C60 O19 C66 118.1(15)
C60 O19 Gd2 117.1(6)
C66 O19 Gd2 118.5(13)
N8 O20 Gd2 108.7(13)
N8 O22 Gd2 104.3(11)
N9 O24 Gd2 95.2(8)
N9 O26 Gd2 97.2(9)
N10 O29 Gd2 144.9(12)
O2 Cu1 O1 81.7(4)
O2 Cu1 N2 94.0(4)
O1 Cu1 N2 157.5(4)
O2 Cu1 N1 157.0(4)
O1 Cu1 N1 94.1(3)
N2 Cu1 N1 98.0(4)
O2 Cu1 Gd1 44.2(3)
O1 Cu1 Gd1 45.7(2)
N2 Cu1 Gd1 137.5(3)
N1 Cu1 Gd1 119.1(3)
O16 Cu2 O17 82.9(3)
O16 Cu2 N6 94.1(4)
O17 Cu2 N6 168.5(4)
O16 Cu2 N7 158.1(4)
O17 Cu2 N7 89.7(3)
N6 Cu2 N7 96.9(4)
O16 Cu2 Gd2 41.7(2)
O17 Cu2 Gd2 41.5(2)
N6 Cu2 Gd2 133.6(3)
N7 Cu2 Gd2 129.3(3)
O2 Gd1 O15 77.6(3)
O2 Gd1 O1 63.3(3)
O15 Gd1 O1 78.7(3)
O2 Gd1 O8 127.7(3)
O15 Gd1 O8 119.8(3)
O1 Gd1 O8 72.2(3)
O2 Gd1 O12 75.0(3)
O15 Gd1 O12 133.7(3)
O1 Gd1 O12 119.0(3)
O8 Gd1 O12 106.4(3)
O2 Gd1 O9 142.3(3)
O15 Gd1 O9 139.0(3)
O1 Gd1 O9 121.9(3)
O8 Gd1 O9 51.7(3)
O12 Gd1 O9 70.9(3)
O2 Gd1 O6 126.1(3)
O15 Gd1 O6 73.9(3)
O1 Gd1 O6 147.0(3)
O8 Gd1 O6 106.2(3)
O12 Gd1 O6 93.4(3)
O9 Gd1 O6 72.2(4)
O2 Gd1 O13 70.3(3)
O15 Gd1 O13 144.3(3)
O1 Gd1 O13 73.2(3)
O8 Gd1 O13 71.7(3)
O12 Gd1 O13 51.2(3)
O9 Gd1 O13 76.0(3)
O6 Gd1 O13 138.8(3)
O2 Gd1 O5 146.6(3)
O15 Gd1 O5 69.7(3)
O1 Gd1 O5 102.3(3)
O8 Gd1 O5 66.9(3)
O12 Gd1 O5 134.3(3)
O9 Gd1 O5 71.2(3)
O6 Gd1 O5 51.0(3)
O13 Gd1 O5 137.5(3)
O2 Gd1 O4 61.2(3)
O15 Gd1 O4 69.9(3)
O1 Gd1 O4 120.4(3)
O8 Gd1 O4 166.6(3)
O12 Gd1 O4 64.3(3)
O9 Gd1 O4 114.9(3)
O6 Gd1 O4 66.3(3)
O13 Gd1 O4 106.1(3)
O5 Gd1 O4 111.8(3)
O2 Gd1 N4 141.6(3)
O15 Gd1 N4 133.5(4)
O1 Gd1 N4 97.1(3)
O8 Gd1 N4 25.6(3)
O12 Gd1 N4 89.1(4)
O9 Gd1 N4 26.0(3)
O6 Gd1 N4 88.9(4)
O13 Gd1 N4 72.5(3)
O5 Gd1 N4 66.0(3)
O4 Gd1 N4 141.0(4)
O2 Gd1 N5 69.6(3)
O15 Gd1 N5 145.3(3)
O1 Gd1 N5 96.0(3)
O8 Gd1 N5 90.1(3)
O12 Gd1 N5 25.3(3)
O9 Gd1 N5 72.7(3)
O6 Gd1 N5 117.0(3)
O13 Gd1 N5 25.9(3)
O5 Gd1 N5 143.8(3)
O4 Gd1 N5 84.2(3)
N4 Gd1 N5 81.1(3)
O29 Gd2 O17 80.9(5)
O29 Gd2 O16 72.4(4)
O17 Gd2 O16 65.6(2)
O29 Gd2 O27 66.9(5)
O17 Gd2 O27 142.8(4)
O16 Gd2 O27 117.7(4)
O29 Gd2 O26 142.9(4)
O17 Gd2 O26 78.1(3)
O16 Gd2 O26 71.1(3)
O27 Gd2 O26 139.1(4)
O29 Gd2 O24 144.1(5)
O17 Gd2 O24 70.3(3)
O16 Gd2 O24 112.2(3)
O27 Gd2 O24 128.6(4)
O26 Gd2 O24 51.0(3)
O29 Gd2 O19 73.5(4)
O17 Gd2 O19 63.3(2)
O16 Gd2 O19 121.7(3)
O27 Gd2 O19 89.2(4)
O26 Gd2 O19 121.5(3)
O24 Gd2 O19 74.5(3)
O29 Gd2 O22 144.4(5)
O17 Gd2 O22 134.5(4)
O16 Gd2 O22 120.4(3)
O27 Gd2 O22 78.4(5)
O26 Gd2 O22 64.8(4)
O24 Gd2 O22 66.1(4)
O19 Gd2 O22 114.9(3)
O29 Gd2 O20 119.1(5)
O17 Gd2 O20 121.2(5)
O16 Gd2 O20 166.4(5)
O27 Gd2 O20 65.1(5)
O26 Gd2 O20 98.0(4)
O24 Gd2 O20 63.5(5)
O19 Gd2 O20 70.7(5)
O22 Gd2 O20 46.0(5)
O29 Gd2 O18 95.5(4)
O17 Gd2 O18 125.5(2)
O16 Gd2 O18 61.7(2)
O27 Gd2 O18 77.4(4)
O26 Gd2 O18 73.0(3)
O24 Gd2 O18 118.4(3)
O19 Gd2 O18 165.4(3)
O22 Gd2 O18 68.5(3)
O20 Gd2 O18 108.0(5)
O29 Gd2 N9 153.5(5)
O17 Gd2 N9 73.0(3)
O16 Gd2 N9 92.2(3)
O27 Gd2 N9 139.2(4)
O26 Gd2 N9 25.7(3)
O24 Gd2 N9 25.3(3)
O19 Gd2 N9 98.2(3)
O22 Gd2 N9 62.0(4)
O20 Gd2 N9 79.7(4)
O18 Gd2 N9 95.8(3)
O29 Gd2 Cu2 71.7(4)
O17 Gd2 Cu2 33.14(18)
O16 Gd2 Cu2 32.65(18)
O27 Gd2 Cu2 136.4(3)
O26 Gd2 Cu2 73.9(3)
O24 Gd2 Cu2 93.3(2)
O19 Gd2 Cu2 91.74(18)
O22 Gd2 Cu2 138.2(3)
O20 Gd2 Cu2 153.6(5)
O18 Gd2 Cu2 93.91(18)
N9 Gd2 Cu2 83.7(2)

loop_
_geom_bond_atom_site_label_1
_geom_bond_atom_site_label_2
_geom_bond_distance
C1 O1 1.346(13)
C1 C6 1.380(15)
C1 C2 1.433(16)
C2 O3 1.358(13)
C2 C3 1.408(17)
C3 C4 1.409(17)
C4 C5 1.390(17)
C5 C6 1.404(16)
C6 C7 1.431(16)
C7 N1 1.271(14)
C8 O2 1.348(14)
C8 C9 1.424(17)
C8 C13 1.424(18)
C9 C10 1.366(18)
C9 O4 1.387(17)
C10 C11 1.36(2)
C11 C12 1.364(19)
C12 C13 1.395(17)
C13 C14 1.381(17)
C14 N2 1.309(15)
C15 O3 1.416(15)
C15 C16 1.472(19)
C17 C18 1.47(3)
C17 O4 1.477(18)
C19 C20 1.382(17)
C19 C24 1.388(17)
C19 N1 1.451(15)
C20 C21 1.348(18)
C21 C22 1.390(19)
C22 C23 1.371(18)
C22 C25 1.477(17)
C23 C24 1.396(18)
C25 C26 1.536(17)
C26 C27 1.360(18)
C26 C31 1.364(16)
C27 C28 1.384(17)
C28 C29 1.351(16)
C29 C30 1.381(16)
C29 N7 1.462(15)
C30 C31 1.392(17)
C32 C33 1.362(18)
C32 C37 1.400(18)
C32 N2 1.433(16)
C33 C34 1.384(18)
C34 C35 1.376(18)
C35 C36 1.384(19)
C35 C38 1.494(18)
C36 C37 1.392(19)
C38 C39 1.491(19)
C39 C44 1.371(18)
C39 C40 1.430(18)
C40 C41 1.322(16)
C41 C42 1.370(17)
C42 C43 1.391(17)
C42 N6 1.415(15)
C43 C44 1.401(18)
C46 N6 1.295(15)
C46 C47 1.411(17)
C47 C52 1.403(17)
C47 C48 1.422(17)
C48 C49 1.371(17)
C49 C50 1.427(18)
C50 C51 1.361(17)
C51 O18 1.390(14)
C51 C52 1.394(16)
C52 O16 1.321(13)
C53 O18 1.474(15)
C53 C54 1.52(3)
C55 N7 1.290(14)
C55 C56 1.435(16)
C56 C61 1.372(16)
C56 C57 1.394(17)
C57 C58 1.391(18)
C58 C59 1.367(18)
C59 C60 1.400(17)
C60 C61 1.370(16)
C60 O19 1.392(14)
C61 O17 1.315(13)
C66 C67 1.467(10)
C66 O19 1.499(10)
N1 Cu1 1.961(9)
N2 Cu1 1.946(10)
N3 O7 1.245(16)
N3 O5 1.254(15)
N3 O6 1.301(17)
N3 Gd1 2.937(14)
N4 O10 1.241(16)
N4 O8 1.243(15)
N4 O9 1.259(16)
N4 Gd1 2.861(13)
N5 O14 1.232(14)
N5 O12 1.242(14)
N5 O13 1.266(13)
N5 Gd1 2.887(12)
N6 Cu2 1.955(10)
N7 Cu2 1.964(9)
N8 O21 1.063(18)
N8 O20 1.24(2)
N8 O22 1.374(18)
N9 O25 1.221(15)
N9 O24 1.254(16)
N9 O26 1.279(14)
N9 Gd2 2.923(15)
N10 O29 1.14(2)
N10 O30 1.155(19)
N10 O28 1.46(2)
O1 Cu1 1.940(9)
O1 Gd1 2.423(8)
O2 Cu1 1.911(8)
O2 Gd1 2.376(9)
O4 Gd1 2.703(9)
O5 Gd1 2.546(10)
O6 Gd1 2.491(9)
O8 Gd1 2.463(8)
O9 Gd1 2.488(10)
O12 Gd1 2.477(8)
O13 Gd1 2.495(9)
O15 Gd1 2.401(9)
O16 Cu2 1.920(8)
O16 Gd2 2.364(8)
O17 Cu2 1.942(8)
O17 Gd2 2.352(7)
O18 Gd2 2.604(8)
O19 Gd2 2.539(8)
O20 Gd2 2.559(18)
O22 Gd2 2.551(13)
O24 Gd2 2.530(9)
O26 Gd2 2.473(11)
O27 Gd2 2.380(10)
O29 Gd2 2.351(16)
Cu1 Gd1 3.3394(16)
Cu2 Gd2 3.4252(16)
